data_7250018
loop_
_publ_author_name
'Deb, Pran Kishore'
'Menon, Anila M.'
'PSR, Fathima Nida'
'Shruti, Ipsha'
'Nidal, Sara'
'Venugopala, Katharigatta N.'
'Chopra, Deepak'

_publ_section_title
;
 Exploring intermolecular interactions and energetics in crystalline
 substituted thieno[2,3-d]pyrimidines
;
_journal_issue 14
_journal_name_full CrystEngComm
_journal_page_first 2070
_journal_page_last 2085
_journal_paper_doi 10.1039/D5CE00071H
_journal_volume 27
_journal_year 2025
_chemical_formula_moiety 'C26 H21 N3 O4 S3'
_chemical_formula_sum 'C26 H21 N3 O4 S3'
_chemical_formula_weight 535.64
_space_group_crystal_system monoclinic
_space_group_IT_number 14
_space_group_name_Hall '-P 2ybc'
_space_group_name_H-M_alt 'P 1 21/c 1'
_atom_sites_solution_hydrogens geom
_atom_sites_solution_primary dual
_audit_creation_date 2025-01-17
_audit_creation_method
;
Olex2 1.3
(compiled 2020.11.12 svn.r5f609507 for OlexSys, GUI svn.r6408)
;
_audit_update_record
;
2025-01-18 deposited with the CCDC.	2025-02-25 downloaded from the CCDC.
;
_cell_angle_alpha 90
_cell_angle_beta 118.803(3)
_cell_angle_gamma 90
_cell_formula_units_Z 4
_cell_length_a 16.9149(12)
_cell_length_b 9.8296(6)
_cell_length_c 16.9361(12)
_cell_measurement_reflns_used 9875
_cell_measurement_temperature 100.0
_cell_measurement_theta_max 29.90
_cell_measurement_theta_min 2.41
_cell_volume 2467.5(3)
_computing_cell_refinement 'SAINT v8.37A (Bruker, 2015)'
_computing_data_reduction 'SAINT v8.37A (Bruker, 2015)'
_computing_molecular_graphics 'Olex2 1.3 (Dolomanov et al., 2009)'
_computing_publication_material 'Olex2 1.3 (Dolomanov et al., 2009)'
_computing_structure_refinement 'SHELXL 2018/3 (Sheldrick, 2015)'
_computing_structure_solution 'SHELXT 2014/5 (Sheldrick, 2014)'
_diffrn_ambient_temperature 100.0
_diffrn_measured_fraction_theta_full 1.000
_diffrn_measured_fraction_theta_max 1.000
_diffrn_measurement_device_type 'Bruker APEX-II CCD'
_diffrn_measurement_method '\f and \w scans'
_diffrn_radiation_type MoK\a
_diffrn_radiation_wavelength 0.71073
_diffrn_reflns_av_R_equivalents 0.1154
_diffrn_reflns_av_unetI/netI 0.0813
_diffrn_reflns_Laue_measured_fraction_full 1.000
_diffrn_reflns_Laue_measured_fraction_max 1.000
_diffrn_reflns_limit_h_max 22
_diffrn_reflns_limit_h_min -22
_diffrn_reflns_limit_k_max 13
_diffrn_reflns_limit_k_min -13
_diffrn_reflns_limit_l_max 22
_diffrn_reflns_limit_l_min -22
_diffrn_reflns_number 45875
_diffrn_reflns_point_group_measured_fraction_full 1.000
_diffrn_reflns_point_group_measured_fraction_max 1.000
_diffrn_reflns_theta_full 25.242
_diffrn_reflns_theta_max 28.691
_diffrn_reflns_theta_min 2.406
_exptl_absorpt_coefficient_mu 0.340
_exptl_absorpt_correction_T_max 0.9830
_exptl_absorpt_correction_T_min 0.8945
_exptl_absorpt_correction_type numerical
_exptl_absorpt_process_details
;
SADABS-2014/5 (Bruker,2014/5) was used for absorption correction.
wR2(int) was 0.1383 before and 0.1038 after correction.
The Ratio of minimum to maximum transmission is 0.9100.
The \l/2 correction factor is 0.00150.
;
_exptl_crystal_colour 'clear light colourless'
_exptl_crystal_colour_lustre clear
_exptl_crystal_colour_modifier light
_exptl_crystal_colour_primary colourless
_exptl_crystal_density_diffrn 1.442
_exptl_crystal_description plate
_exptl_crystal_F_000 1112
_exptl_crystal_size_max 0.355
_exptl_crystal_size_mid 0.214
_exptl_crystal_size_min 0.109
_refine_diff_density_max 0.398
_refine_diff_density_min -0.404
_refine_diff_density_rms 0.093
_refine_ls_extinction_method none
_refine_ls_goodness_of_fit_ref 1.055
_refine_ls_hydrogen_treatment constr
_refine_ls_matrix_type full
_refine_ls_number_parameters 327
_refine_ls_number_reflns 6379
_refine_ls_number_restraints 0
_refine_ls_restrained_S_all 1.055
_refine_ls_R_factor_all 0.0780
_refine_ls_R_factor_gt 0.0506
_refine_ls_shift/su_max 0.000
_refine_ls_shift/su_mean 0.000
_refine_ls_structure_factor_coef Fsqd
_refine_ls_weighting_details 'w=1/[\s^2^(Fo^2^)+(0.0566P)^2^] where P=(Fo^2^+2Fc^2^)/3'
_refine_ls_weighting_scheme calc
_refine_ls_wR_factor_gt 0.1194
_refine_ls_wR_factor_ref 0.1269
_reflns_Friedel_coverage 0.000
_reflns_number_gt 4347
_reflns_number_total 6379
_reflns_threshold_expression 'I > 2\s(I)'
_cod_data_source_file d5ce00071h2.cif
_cod_data_source_block 11
_cod_depositor_comments 'Adding full bibliography for 7250012--7250019.cif.'
_cod_database_code 7250018
_shelx_shelxl_version_number 2018/3
_shelx_space_group_comment
;
The symmetry employed for this shelxl refinement is uniquely defined
by the following loop, which should always be used as a source of
symmetry information in preference to the above space-group names.
They are only intended as comments.
;
_shelx_estimated_absorpt_t_max 0.964
_shelx_estimated_absorpt_t_min 0.889
_olex2_refinement_description
;
1. Fixed Uiso
 At 1.2 times of:
  All C(H) groups
 At 1.5 times of:
  All C(H,H,H) groups
2.a Aromatic/amide H refined with riding coordinates:
 C12(H12), C18(H18), C8(H8), C16(H16), C14(H14), C24(H24), C20(H20), C15(H15),
 C21(H21), C11(H11), C22(H22), C17(H17), C10(H10), C9(H9), C23(H23)
2.b Idealised Me refined as rotating group:
 C25(H25A,H25B,H25C), C26(H26A,H26B,H26C)
;
_olex2_submission_special_instructions 'No special instructions were received'

loop_
_space_group_symop_operation_xyz
'x, y, z'
'-x, y+1/2, -z+1/2'
'-x, -y, -z'
'x, -y-1/2, z-1/2'

loop_
_atom_site_label
_atom_site_type_symbol
_atom_site_fract_x
_atom_site_fract_y
_atom_site_fract_z
_atom_site_U_iso_or_equiv
_atom_site_adp_type
_atom_site_occupancy
_atom_site_site_symmetry_order
_atom_site_calc_flag
_atom_site_refinement_flags_posn
_atom_site_refinement_flags_adp
_atom_site_refinement_flags_occupancy
_atom_site_disorder_assembly
_atom_site_disorder_group
S3 S 0.13426(4) 0.57979(5) 0.19993(4) 0.01781(14) Uani 1 1 d . . . . .
S2 S 0.17099(4) 0.40205(5) 0.35628(4) 0.01801(14) Uani 1 1 d . . . . .
S1 S 0.45401(4) 0.83785(5) 0.51653(4) 0.02224(15) Uani 1 1 d . . . . .
O3 O 0.05381(10) 0.63325(16) 0.19453(11) 0.0261(4) Uani 1 1 d . . . . .
O4 O 0.19252(10) 0.66640(15) 0.18294(11) 0.0219(4) Uani 1 1 d . . . . .
O1 O 0.07635(10) 0.41789(16) 0.32231(11) 0.0247(4) Uani 1 1 d . . . . .
O2 O 0.23298(11) 0.41787(16) 0.45007(10) 0.0243(4) Uani 1 1 d . . . . .
N2 N 0.34887(11) 0.49340(17) 0.32796(12) 0.0146(4) Uani 1 1 d . . . . .
N1 N 0.47565(12) 0.62853(18) 0.42633(12) 0.0160(4) Uani 1 1 d . . . . .
N3 N 0.20209(11) 0.52453(17) 0.30694(12) 0.0156(4) Uani 1 1 d . . . . .
C2 C 0.29626(14) 0.5654(2) 0.35001(14) 0.0150(4) Uani 1 1 d . . . . .
C1 C 0.43740(14) 0.5275(2) 0.36689(14) 0.0146(4) Uani 1 1 d . . . . .
C7 C 0.49436(14) 0.4493(2) 0.33920(14) 0.0159(4) Uani 1 1 d . . . . .
C3 C 0.32619(14) 0.6752(2) 0.40933(14) 0.0161(4) Uani 1 1 d . . . . .
C19 C 0.10845(15) 0.4340(2) 0.13254(14) 0.0177(5) Uani 1 1 d . . . . .
C6 C 0.41997(14) 0.6994(2) 0.44498(14) 0.0159(4) Uani 1 1 d . . . . .
C12 C 0.58734(14) 0.4725(2) 0.38076(15) 0.0193(5) Uani 1 1 d . . . . .
H12 H 0.614156 0.536648 0.428412 0.023 Uiso 1 1 calc R U . . .
C18 C 0.27966(15) 0.2027(2) 0.34828(16) 0.0222(5) Uani 1 1 d . . . . .
H18 H 0.329171 0.258421 0.387011 0.027 Uiso 1 1 calc R U . . .
C8 C 0.45666(15) 0.3544(2) 0.26995(16) 0.0202(5) Uani 1 1 d . . . . .
H8 H 0.393730 0.336524 0.241968 0.024 Uiso 1 1 calc R U . . .
C16 C 0.22062(16) -0.0035(2) 0.26295(17) 0.0272(6) Uani 1 1 d . . . . .
H16 H 0.230793 -0.088302 0.242427 0.033 Uiso 1 1 calc R U . . .
C13 C 0.19097(14) 0.2442(2) 0.32025(15) 0.0188(5) Uani 1 1 d . . . . .
C14 C 0.11757(15) 0.1621(2) 0.26565(16) 0.0210(5) Uani 1 1 d . . . . .
H14 H 0.057780 0.191150 0.248014 0.025 Uiso 1 1 calc R U . . .
C24 C 0.17774(16) 0.3680(2) 0.12564(16) 0.0228(5) Uani 1 1 d . . . . .
H24 H 0.238159 0.399299 0.159177 0.027 Uiso 1 1 calc R U . . .
C20 C 0.02017(15) 0.3889(2) 0.08537(15) 0.0230(5) Uani 1 1 d . . . . .
H20 H -0.026421 0.433817 0.091301 0.028 Uiso 1 1 calc R U . . .
C15 C 0.13317(16) 0.0374(2) 0.23748(16) 0.0248(5) Uani 1 1 d . . . . .
H15 H 0.083868 -0.020073 0.200672 0.030 Uiso 1 1 calc R U . . .
C21 C 0.00096(17) 0.2767(3) 0.02919(17) 0.0286(6) Uani 1 1 d . . . . .
H21 H -0.059175 0.243894 -0.003530 0.034 Uiso 1 1 calc R U . . .
C4 C 0.28440(16) 0.7698(2) 0.44259(16) 0.0212(5) Uani 1 1 d . . . . .
C5 C 0.34482(16) 0.8614(2) 0.49981(16) 0.0233(5) Uani 1 1 d . . . . .
C11 C 0.64068(16) 0.4024(2) 0.35293(17) 0.0245(5) Uani 1 1 d . . . . .
H11 H 0.703950 0.417645 0.382066 0.029 Uiso 1 1 calc R U . . .
C22 C 0.06921(18) 0.2129(3) 0.02093(17) 0.0316(6) Uani 1 1 d . . . . .
H22 H 0.055346 0.137720 -0.018812 0.038 Uiso 1 1 calc R U . . .
C17 C 0.29381(16) 0.0785(2) 0.31838(18) 0.0269(6) Uani 1 1 d . . . . .
H17 H 0.353477 0.049190 0.335691 0.032 Uiso 1 1 calc R U . . .
C10 C 0.60157(16) 0.3099(2) 0.28241(17) 0.0272(6) Uani 1 1 d . . . . .
H10 H 0.637894 0.263342 0.262395 0.033 Uiso 1 1 calc R U . . .
C25 C 0.18681(16) 0.7683(2) 0.41904(18) 0.0285(6) Uani 1 1 d . . . . .
H25A H 0.149135 0.780155 0.353864 0.043 Uiso 1 1 calc R U . . .
H25B H 0.175089 0.842509 0.450634 0.043 Uiso 1 1 calc R U . . .
H25C H 0.172435 0.681095 0.437239 0.043 Uiso 1 1 calc R U . . .
C9 C 0.50954(16) 0.2856(2) 0.24125(17) 0.0261(5) Uani 1 1 d . . . . .
H9 H 0.482811 0.221683 0.193395 0.031 Uiso 1 1 calc R U . . .
C23 C 0.15777(17) 0.2570(3) 0.06976(17) 0.0303(6) Uani 1 1 d . . . . .
H23 H 0.204420 0.210716 0.064657 0.036 Uiso 1 1 calc R U . . .
C26 C 0.32947(19) 0.9763(3) 0.54929(19) 0.0351(6) Uani 1 1 d . . . . .
H26A H 0.317706 0.939400 0.596388 0.053 Uiso 1 1 calc R U . . .
H26B H 0.277483 1.030185 0.506939 0.053 Uiso 1 1 calc R U . . .
H26C H 0.383202 1.034335 0.576844 0.053 Uiso 1 1 calc R U . . .

loop_
_atom_site_aniso_label
_atom_site_aniso_U_11
_atom_site_aniso_U_22
_atom_site_aniso_U_33
_atom_site_aniso_U_23
_atom_site_aniso_U_13
_atom_site_aniso_U_12
S3 0.0167(3) 0.0182(3) 0.0185(3) 0.0012(2) 0.0085(2) 0.0017(2)
S2 0.0177(3) 0.0218(3) 0.0181(3) -0.0005(2) 0.0114(2) -0.0038(2)
S1 0.0275(3) 0.0172(3) 0.0210(3) -0.0056(2) 0.0109(3) -0.0049(2)
O3 0.0196(9) 0.0297(9) 0.0279(10) 0.0001(7) 0.0106(8) 0.0080(7)
O4 0.0226(8) 0.0187(8) 0.0226(9) 0.0049(6) 0.0093(7) -0.0025(6)
O1 0.0202(8) 0.0288(9) 0.0307(10) -0.0015(7) 0.0167(8) -0.0022(7)
O2 0.0279(9) 0.0306(9) 0.0152(8) -0.0015(7) 0.0110(7) -0.0092(7)
N2 0.0156(9) 0.0142(8) 0.0146(9) -0.0003(7) 0.0077(8) -0.0010(7)
N1 0.0176(9) 0.0162(9) 0.0144(10) -0.0001(7) 0.0079(8) -0.0019(7)
N3 0.0150(9) 0.0176(9) 0.0155(9) 0.0000(7) 0.0084(8) -0.0018(7)
C2 0.0151(10) 0.0148(10) 0.0153(11) 0.0009(8) 0.0074(9) -0.0024(8)
C1 0.0144(11) 0.0160(10) 0.0131(11) 0.0021(8) 0.0064(9) -0.0014(8)
C7 0.0174(11) 0.0150(10) 0.0159(11) 0.0025(8) 0.0085(10) 0.0011(8)
C3 0.0206(11) 0.0155(10) 0.0166(11) 0.0008(8) 0.0125(10) 0.0003(8)
C19 0.0204(11) 0.0186(11) 0.0136(11) 0.0021(8) 0.0079(10) -0.0009(9)
C6 0.0217(11) 0.0139(10) 0.0140(11) -0.0006(8) 0.0100(10) -0.0035(8)
C12 0.0174(11) 0.0208(11) 0.0182(12) 0.0011(9) 0.0074(10) 0.0008(9)
C18 0.0187(12) 0.0208(11) 0.0244(13) 0.0036(9) 0.0083(11) -0.0032(9)
C8 0.0160(11) 0.0222(11) 0.0220(13) -0.0009(9) 0.0089(10) 0.0016(9)
C16 0.0314(14) 0.0162(11) 0.0370(15) 0.0022(10) 0.0189(13) -0.0001(10)
C13 0.0181(11) 0.0201(11) 0.0183(12) 0.0030(9) 0.0089(10) -0.0018(9)
C14 0.0191(11) 0.0226(12) 0.0235(13) 0.0019(9) 0.0120(11) -0.0034(9)
C24 0.0203(12) 0.0305(12) 0.0187(12) -0.0038(10) 0.0103(11) -0.0032(10)
C20 0.0186(12) 0.0288(13) 0.0204(13) 0.0010(10) 0.0085(10) -0.0028(10)
C15 0.0269(13) 0.0243(12) 0.0229(13) -0.0024(10) 0.0117(11) -0.0093(10)
C21 0.0266(13) 0.0316(13) 0.0218(14) -0.0023(10) 0.0069(12) -0.0093(11)
C4 0.0280(13) 0.0183(11) 0.0236(13) 0.0000(9) 0.0175(11) 0.0013(9)
C5 0.0313(13) 0.0181(11) 0.0255(13) -0.0018(9) 0.0176(12) 0.0015(10)
C11 0.0161(11) 0.0282(13) 0.0301(14) 0.0025(10) 0.0118(11) 0.0048(10)
C22 0.0442(16) 0.0295(13) 0.0220(14) -0.0092(10) 0.0166(13) -0.0078(12)
C17 0.0223(12) 0.0203(12) 0.0406(16) 0.0080(10) 0.0171(12) 0.0028(10)
C10 0.0245(13) 0.0310(13) 0.0318(15) -0.0007(11) 0.0182(12) 0.0070(10)
C25 0.0300(14) 0.0270(13) 0.0365(16) -0.0051(11) 0.0224(13) 0.0029(11)
C9 0.0232(13) 0.0271(13) 0.0258(14) -0.0077(10) 0.0101(11) 0.0014(10)
C23 0.0318(14) 0.0371(14) 0.0263(14) -0.0107(11) 0.0174(12) -0.0015(12)
C26 0.0436(16) 0.0293(14) 0.0332(15) -0.0108(12) 0.0192(14) -0.0007(12)

loop_
_atom_type_symbol
_atom_type_description
_atom_type_scat_dispersion_real
_atom_type_scat_dispersion_imag
_atom_type_scat_source
C C 0.0033 0.0016 'International Tables Vol C Tables 4.2.6.8 and 6.1.1.4'
H H 0.0000 0.0000 'International Tables Vol C Tables 4.2.6.8 and 6.1.1.4'
N N 0.0061 0.0033 'International Tables Vol C Tables 4.2.6.8 and 6.1.1.4'
O O 0.0106 0.0060 'International Tables Vol C Tables 4.2.6.8 and 6.1.1.4'
S S 0.1246 0.1234 'International Tables Vol C Tables 4.2.6.8 and 6.1.1.4'

loop_
_geom_angle_atom_site_label_1
_geom_angle_atom_site_label_2
_geom_angle_atom_site_label_3
_geom_angle
_geom_angle_site_symmetry_1
_geom_angle_site_symmetry_3
_geom_angle_publ_flag
O3 S3 O4 119.85(10) . . ?
O3 S3 N3 108.69(10) . . ?
O3 S3 C19 109.31(10) . . ?
O4 S3 N3 103.16(9) . . ?
O4 S3 C19 109.57(10) . . ?
N3 S3 C19 105.15(9) . . ?
O1 S2 O2 121.13(10) . . ?
O1 S2 N3 106.24(9) . . ?
O1 S2 C13 108.82(10) . . ?
O2 S2 N3 103.65(9) . . ?
O2 S2 C13 108.72(10) . . ?
N3 S2 C13 107.44(10) . . ?
C6 S1 C5 91.25(11) . . ?
C2 N2 C1 117.77(18) . . ?
C6 N1 C1 115.31(18) . . ?
S2 N3 S3 122.98(10) . . ?
C2 N3 S3 117.41(14) . . ?
C2 N3 S2 118.45(14) . . ?
N2 C2 N3 115.74(18) . . ?
N2 C2 C3 123.9(2) . . ?
C3 C2 N3 120.38(19) . . ?
N2 C1 C7 117.03(18) . . ?
N1 C1 N2 124.74(19) . . ?
N1 C1 C7 118.21(18) . . ?
C12 C7 C1 120.29(19) . . ?
C8 C7 C1 120.9(2) . . ?
C8 C7 C12 118.8(2) . . ?
C2 C3 C6 112.34(19) . . ?
C2 C3 C4 135.0(2) . . ?
C6 C3 C4 112.61(19) . . ?
C24 C19 S3 118.70(17) . . ?
C20 C19 S3 119.93(18) . . ?
C20 C19 C24 121.3(2) . . ?
N1 C6 S1 123.12(16) . . ?
N1 C6 C3 125.93(19) . . ?
C3 C6 S1 110.94(16) . . ?
C7 C12 H12 119.8 . . ?
C11 C12 C7 120.5(2) . . ?
C11 C12 H12 119.8 . . ?
C13 C18 H18 120.7 . . ?
C17 C18 H18 120.7 . . ?
C17 C18 C13 118.6(2) . . ?
C7 C8 H8 119.6 . . ?
C9 C8 C7 120.9(2) . . ?
C9 C8 H8 119.6 . . ?
C15 C16 H16 119.7 . . ?
C15 C16 C17 120.7(2) . . ?
C17 C16 H16 119.7 . . ?
C18 C13 S2 119.59(17) . . ?
C14 C13 S2 118.85(17) . . ?
C14 C13 C18 121.5(2) . . ?
C13 C14 H14 120.5 . . ?
C15 C14 C13 119.0(2) . . ?
C15 C14 H14 120.5 . . ?
C19 C24 H24 120.3 . . ?
C23 C24 C19 119.3(2) . . ?
C23 C24 H24 120.3 . . ?
C19 C20 H20 120.6 . . ?
C19 C20 C21 118.7(2) . . ?
C21 C20 H20 120.6 . . ?
C16 C15 H15 120.0 . . ?
C14 C15 C16 120.1(2) . . ?
C14 C15 H15 120.0 . . ?
C20 C21 H21 120.0 . . ?
C22 C21 C20 120.0(2) . . ?
C22 C21 H21 120.0 . . ?
C3 C4 C25 125.1(2) . . ?
C5 C4 C3 111.5(2) . . ?
C5 C4 C25 123.4(2) . . ?
C4 C5 S1 113.72(17) . . ?
C4 C5 C26 128.6(2) . . ?
C26 C5 S1 117.63(18) . . ?
C12 C11 H11 120.0 . . ?
C12 C11 C10 120.0(2) . . ?
C10 C11 H11 120.0 . . ?
C21 C22 H22 119.5 . . ?
C21 C22 C23 121.0(2) . . ?
C23 C22 H22 119.5 . . ?
C18 C17 C16 120.1(2) . . ?
C18 C17 H17 119.9 . . ?
C16 C17 H17 119.9 . . ?
C11 C10 H10 120.0 . . ?
C9 C10 C11 120.0(2) . . ?
C9 C10 H10 120.0 . . ?
C4 C25 H25A 109.5 . . ?
C4 C25 H25B 109.5 . . ?
C4 C25 H25C 109.5 . . ?
H25A C25 H25B 109.5 . . ?
H25A C25 H25C 109.5 . . ?
H25B C25 H25C 109.5 . . ?
C8 C9 C10 119.9(2) . . ?
C8 C9 H9 120.0 . . ?
C10 C9 H9 120.0 . . ?
C24 C23 C22 119.7(2) . . ?
C24 C23 H23 120.2 . . ?
C22 C23 H23 120.2 . . ?
C5 C26 H26A 109.5 . . ?
C5 C26 H26B 109.5 . . ?
C5 C26 H26C 109.5 . . ?
H26A C26 H26B 109.5 . . ?
H26A C26 H26C 109.5 . . ?
H26B C26 H26C 109.5 . . ?

loop_
_geom_bond_atom_site_label_1
_geom_bond_atom_site_label_2
_geom_bond_distance
_geom_bond_site_symmetry_2
_geom_bond_publ_flag
S3 O3 1.4199(16) . ?
S3 O4 1.4325(16) . ?
S3 N3 1.7007(18) . ?
S3 C19 1.752(2) . ?
S2 O1 1.4249(16) . ?
S2 O2 1.4289(16) . ?
S2 N3 1.6877(18) . ?
S2 C13 1.759(2) . ?
S1 C6 1.726(2) . ?
S1 C5 1.744(2) . ?
N2 C2 1.324(3) . ?
N2 C1 1.356(3) . ?
N1 C1 1.338(3) . ?
N1 C6 1.326(3) . ?
N3 C2 1.453(3) . ?
C2 C3 1.393(3) . ?
C1 C7 1.474(3) . ?
C7 C12 1.398(3) . ?
C7 C8 1.390(3) . ?
C3 C6 1.419(3) . ?
C3 C4 1.437(3) . ?
C19 C24 1.393(3) . ?
C19 C20 1.384(3) . ?
C12 H12 0.9500 . ?
C12 C11 1.385(3) . ?
C18 H18 0.9500 . ?
C18 C13 1.399(3) . ?
C18 C17 1.386(3) . ?
C8 H8 0.9500 . ?
C8 C9 1.383(3) . ?
C16 H16 0.9500 . ?
C16 C15 1.386(3) . ?
C16 C17 1.394(3) . ?
C13 C14 1.393(3) . ?
C14 H14 0.9500 . ?
C14 C15 1.386(3) . ?
C24 H24 0.9500 . ?
C24 C23 1.376(3) . ?
C20 H20 0.9500 . ?
C20 C21 1.389(3) . ?
C15 H15 0.9500 . ?
C21 H21 0.9500 . ?
C21 C22 1.379(4) . ?
C4 C5 1.356(3) . ?
C4 C25 1.500(3) . ?
C5 C26 1.502(3) . ?
C11 H11 0.9500 . ?
C11 C10 1.389(3) . ?
C22 H22 0.9500 . ?
C22 C23 1.386(3) . ?
C17 H17 0.9500 . ?
C10 H10 0.9500 . ?
C10 C9 1.386(3) . ?
C25 H25A 0.9800 . ?
C25 H25B 0.9800 . ?
C25 H25C 0.9800 . ?
C9 H9 0.9500 . ?
C23 H23 0.9500 . ?
C26 H26A 0.9800 . ?
C26 H26B 0.9800 . ?
C26 H26C 0.9800 . ?

loop_
_geom_torsion_atom_site_label_1
_geom_torsion_atom_site_label_2
_geom_torsion_atom_site_label_3
_geom_torsion_atom_site_label_4
_geom_torsion
_geom_torsion_site_symmetry_1
_geom_torsion_site_symmetry_2
_geom_torsion_site_symmetry_3
_geom_torsion_site_symmetry_4
_geom_torsion_publ_flag
S3 N3 C2 N2 -80.7(2) . . . . ?
S3 N3 C2 C3 98.4(2) . . . . ?
S3 C19 C24 C23 -177.08(19) . . . . ?
S3 C19 C20 C21 177.06(18) . . . . ?
S2 N3 C2 N2 87.4(2) . . . . ?
S2 N3 C2 C3 -93.5(2) . . . . ?
S2 C13 C14 C15 -179.73(17) . . . . ?
O3 S3 N3 S2 60.09(15) . . . . ?
O3 S3 N3 C2 -132.44(15) . . . . ?
O3 S3 C19 C24 177.72(17) . . . . ?
O3 S3 C19 C20 -0.4(2) . . . . ?
O4 S3 N3 S2 -171.68(12) . . . . ?
O4 S3 N3 C2 -4.21(17) . . . . ?
O4 S3 C19 C24 44.5(2) . . . . ?
O4 S3 C19 C20 -133.55(18) . . . . ?
O1 S2 N3 S3 -34.05(15) . . . . ?
O1 S2 N3 C2 158.60(15) . . . . ?
O1 S2 C13 C18 -177.38(18) . . . . ?
O1 S2 C13 C14 1.3(2) . . . . ?
O2 S2 N3 S3 -162.72(12) . . . . ?
O2 S2 N3 C2 29.94(18) . . . . ?
O2 S2 C13 C18 -43.6(2) . . . . ?
O2 S2 C13 C14 135.13(18) . . . . ?
N2 C2 C3 C6 -1.3(3) . . . . ?
N2 C2 C3 C4 178.5(2) . . . . ?
N2 C1 C7 C12 -175.71(19) . . . . ?
N2 C1 C7 C8 6.1(3) . . . . ?
N1 C1 C7 C12 6.0(3) . . . . ?
N1 C1 C7 C8 -172.2(2) . . . . ?
N3 S3 C19 C24 -65.7(2) . . . . ?
N3 S3 C19 C20 116.17(18) . . . . ?
N3 S2 C13 C18 68.0(2) . . . . ?
N3 S2 C13 C14 -113.31(18) . . . . ?
N3 C2 C3 C6 179.72(18) . . . . ?
N3 C2 C3 C4 -0.5(4) . . . . ?
C2 N2 C1 N1 0.2(3) . . . . ?
C2 N2 C1 C7 -177.96(18) . . . . ?
C2 C3 C6 S1 178.97(15) . . . . ?
C2 C3 C6 N1 -0.1(3) . . . . ?
C2 C3 C4 C5 -179.1(2) . . . . ?
C2 C3 C4 C25 1.8(4) . . . . ?
C1 N2 C2 N3 -179.68(17) . . . . ?
C1 N2 C2 C3 1.3(3) . . . . ?
C1 N1 C6 S1 -177.58(15) . . . . ?
C1 N1 C6 C3 1.4(3) . . . . ?
C1 C7 C12 C11 -177.9(2) . . . . ?
C1 C7 C8 C9 177.0(2) . . . . ?
C7 C12 C11 C10 0.9(3) . . . . ?
C7 C8 C9 C10 0.7(4) . . . . ?
C3 C4 C5 S1 -0.2(3) . . . . ?
C3 C4 C5 C26 -179.8(2) . . . . ?
C19 S3 N3 S2 -56.86(14) . . . . ?
C19 S3 N3 C2 110.61(16) . . . . ?
C19 C24 C23 C22 0.3(4) . . . . ?
C19 C20 C21 C22 -0.3(4) . . . . ?
C6 S1 C5 C4 -0.21(19) . . . . ?
C6 S1 C5 C26 179.4(2) . . . . ?
C6 N1 C1 N2 -1.5(3) . . . . ?
C6 N1 C1 C7 176.67(18) . . . . ?
C6 C3 C4 C5 0.7(3) . . . . ?
C6 C3 C4 C25 -178.5(2) . . . . ?
C12 C7 C8 C9 -1.2(3) . . . . ?
C12 C11 C10 C9 -1.4(4) . . . . ?
C18 C13 C14 C15 -1.1(3) . . . . ?
C8 C7 C12 C11 0.4(3) . . . . ?
C13 S2 N3 S3 82.29(14) . . . . ?
C13 S2 N3 C2 -85.05(17) . . . . ?
C13 C18 C17 C16 -1.2(4) . . . . ?
C13 C14 C15 C16 -0.6(3) . . . . ?
C24 C19 C20 C21 -1.0(3) . . . . ?
C20 C19 C24 C23 1.0(4) . . . . ?
C20 C21 C22 C23 1.6(4) . . . . ?
C15 C16 C17 C18 -0.3(4) . . . . ?
C21 C22 C23 C24 -1.6(4) . . . . ?
C4 C3 C6 S1 -0.8(2) . . . . ?
C4 C3 C6 N1 -180.0(2) . . . . ?
C5 S1 C6 N1 179.74(19) . . . . ?
C5 S1 C6 C3 0.59(17) . . . . ?
C11 C10 C9 C8 0.6(4) . . . . ?
C17 C18 C13 S2 -179.40(18) . . . . ?
C17 C18 C13 C14 1.9(3) . . . . ?
C17 C16 C15 C14 1.3(4) . . . . ?
C25 C4 C5 S1 178.94(18) . . . . ?
C25 C4 C5 C26 -0.6(4) . . . . ?
